data_4032065
loop_
_publ_author_name
'Efimov, Ilya V.'
'Shafikov, Marsel Z.'
'Beliaev, Nikolai A.'
'Volkova, Natalia N.'
'Beryozkina, Tetyana V.'
'Dehaen, Wim'
'Fan, Zhijin'
'Grishko, Viktoria V.'
'Lubec, Gert'
'Slepukhin, Pavel A.'
'Bakulev, Vasiliy A.'

_publ_section_title
;
 Combined experimental and theoretical studies of regio- and
 stereoselectivity in reactions of \b-isoxazolyl- and \b-imidazolyl
 enamines with nitrile oxides
;
_journal_name_full 'Beilstein Journal of Organic Chemistry'
_journal_page_first 2390
_journal_paper_doi 10.3762/bjoc.12.233
_journal_volume 12
_journal_year 2016
_chemical_formula_moiety 'C21 H16 N2 O4'
_chemical_formula_sum 'C21 H16 N2 O4'
_chemical_formula_weight 360.36
_chemical_name_systematic
;
 ? 
;
_space_group_crystal_system monoclinic
_space_group_IT_number 14
_space_group_name_Hall '-P 2ybc'
_space_group_name_H-M_alt 'P 1 21/c 1'
_symmetry_space_group_name_Hall '-P 2ybc'
_symmetry_space_group_name_H-M 'P 1 21/c 1'
_atom_sites_solution_hydrogens geom
_atom_sites_solution_primary direct
_atom_sites_solution_secondary difmap
_audit_creation_date 2014-10-10
_audit_creation_method
;
  Olex2 1.2-ac2
  (compiled 2012.03.27 svn.r2268, GUI svn.r4156)
;
_cell_angle_alpha 90.00
_cell_angle_beta 100.144(3)
_cell_angle_gamma 90.00
_cell_formula_units_Z 4
_cell_length_a 8.9596(4)
_cell_length_b 12.5516(3)
_cell_length_c 15.7754(4)
_cell_measurement_reflns_used 3483
_cell_measurement_temperature 150.00(10)
_cell_measurement_theta_max 30.7290
_cell_measurement_theta_min 2.4190
_cell_volume 1746.33(10)
_computing_cell_refinement
;
CrysAlisPro, Agilent Technologies,
Version 1.171.36.28 (release 01-02-2013 CrysAlis171 .NET)
(compiled Feb  1 2013,16:14:44)
;
_computing_data_collection
;
CrysAlisPro, Agilent Technologies,
Version 1.171.36.28 (release 01-02-2013 CrysAlis171 .NET)
(compiled Feb  1 2013,16:14:44)
;
_computing_data_reduction
;
CrysAlisPro, Agilent Technologies,
Version 1.171.36.28 (release 01-02-2013 CrysAlis171 .NET)
(compiled Feb  1 2013,16:14:44)
;
_computing_molecular_graphics
;
O. V. Dolomanov, L. J. Bourhis, R. J. Gildea, J. A. K. Howard and H. Puschmann,
OLEX2: a complete structure solution, refinement and analysis program.
J. Appl. Cryst. (2009). 42, 339-341.
;
_computing_publication_material
;
O. V. Dolomanov, L. J. Bourhis, R. J. Gildea, J. A. K. Howard and H. Puschmann,
OLEX2: a complete structure solution, refinement and analysis program.
J. Appl. Cryst. (2009). 42, 339-341.
;
_computing_structure_refinement
;
SHELXL, G.M. Sheldrick, Acta Cryst.
(2008). A64, 112-122
;
_computing_structure_solution
;
SHELXS, G.M. Sheldrick, Acta Cryst.
(2008). A64, 112-122
;
_diffrn_ambient_temperature 150.00(10)
_diffrn_detector_area_resol_mean 15.9555
_diffrn_measured_fraction_theta_full 0.9750
_diffrn_measured_fraction_theta_max 0.8457
_diffrn_measurement_details
;
#__ type_ start__ end____ width___ exp.time_
  1 omega  -17.00   19.00   1.0000   18.6200
omega____ theta____ kappa____ phi______ frames
    -      -20.7924  -99.0000 -150.0000 36

#__ type_ start__ end____ width___ exp.time_
  2 omega  -11.00   94.00   1.0000   18.6200
omega____ theta____ kappa____ phi______ frames
    -       23.2924   19.0000  120.0000 105

#__ type_ start__ end____ width___ exp.time_
  3 omega  -43.00   32.00   1.0000   18.6200
omega____ theta____ kappa____ phi______ frames
    -       23.2924  -38.0000  -90.0000 75
;
_diffrn_measurement_device_type 'Xcalibur, Eos'
_diffrn_measurement_method '\w scans'
_diffrn_orient_matrix_UB_11 -0.0708451000
_diffrn_orient_matrix_UB_12 -0.0255306000
_diffrn_orient_matrix_UB_13 -0.0006462000
_diffrn_orient_matrix_UB_21 0.0307332000
_diffrn_orient_matrix_UB_22 -0.0280936000
_diffrn_orient_matrix_UB_23 0.0380877000
_diffrn_orient_matrix_UB_31 -0.0225238000
_diffrn_orient_matrix_UB_32 0.0418495000
_diffrn_orient_matrix_UB_33 0.0252121000
_diffrn_radiation_monochromator graphite
_diffrn_radiation_type 'Mo K\a'
_diffrn_radiation_wavelength 0.7107
_diffrn_reflns_av_R_equivalents 0.0208
_diffrn_reflns_av_unetI/netI 0.0338
_diffrn_reflns_limit_h_max 12
_diffrn_reflns_limit_h_min -11
_diffrn_reflns_limit_k_max 16
_diffrn_reflns_limit_k_min -17
_diffrn_reflns_limit_l_max 10
_diffrn_reflns_limit_l_min -22
_diffrn_reflns_number 8512
_diffrn_reflns_theta_full 28.00
_diffrn_reflns_theta_max 30.80
_diffrn_reflns_theta_min 2.09
_diffrn_source 'Enhance (Mo) X-ray Source'
_exptl_absorpt_coefficient_mu 0.096
_exptl_absorpt_correction_T_max 1.00000
_exptl_absorpt_correction_T_min 0.92273
_exptl_absorpt_correction_type multi-scan
_exptl_absorpt_process_details
;
CrysAlisPro, Agilent Technologies,
Version 1.171.36.28 (release 01-02-2013 CrysAlis171 .NET)
(compiled Feb  1 2013,16:14:44)
Empirical absorption correction using spherical harmonics,
 implemented in SCALE3 ABSPACK scaling algorithm.
;
_exptl_crystal_colour 'clear colourless'
_exptl_crystal_colour_lustre clear
_exptl_crystal_colour_primary colourless
_exptl_crystal_density_diffrn 1.371
_exptl_crystal_density_method 'not measured'
_exptl_crystal_description prism
_exptl_crystal_F_000 752
_exptl_crystal_size_max 0.25
_exptl_crystal_size_mid 0.2
_exptl_crystal_size_min 0.15
_refine_diff_density_max 0.308
_refine_diff_density_min -0.284
_refine_diff_density_rms 0.053
_refine_ls_extinction_method none
_refine_ls_goodness_of_fit_ref 1.009
_refine_ls_hydrogen_treatment mixed
_refine_ls_matrix_type full
_refine_ls_number_parameters 249
_refine_ls_number_reflns 4626
_refine_ls_number_restraints 0
_refine_ls_restrained_S_all 1.009
_refine_ls_R_factor_all 0.0582
_refine_ls_R_factor_gt 0.0438
_refine_ls_shift/su_max 0.001
_refine_ls_shift/su_mean 0.000
_refine_ls_structure_factor_coef Fsqd
_refine_ls_weighting_details 'calc w=1/[\s^2^(Fo^2^)+(0.0950P)^2^+0.0000P] where P=(Fo^2^+2Fc^2^)/3'
_refine_ls_weighting_scheme calc
_refine_ls_wR_factor_gt 0.1265
_refine_ls_wR_factor_ref 0.1379
_reflns_number_gt 3680
_reflns_number_total 4626
_reflns_threshold_expression >2sigma(I)
_cod_data_source_file 1860-5397-12-233-S5.cif
_cod_data_source_block exp_237
_cod_database_code 4032065
_chemical_oxdiff_formula C20H10NO
_reflns_odcompleteness_completeness 97.50
_reflns_odcompleteness_iscentric 1
_reflns_odcompleteness_theta 28.22

loop_
_space_group_symop_id
_space_group_symop_operation_xyz
1 'x, y, z'
2 '-x, y+1/2, -z+1/2'
3 '-x, -y, -z'
4 'x, -y-1/2, z-1/2'

loop_
_atom_site_label
_atom_site_type_symbol
_atom_site_fract_x
_atom_site_fract_y
_atom_site_fract_z
_atom_site_U_iso_or_equiv
_atom_site_adp_type
_atom_site_occupancy
_atom_site_symmetry_multiplicity
_atom_site_calc_flag
_atom_site_refinement_flags
O13 O 0.80255(10) 0.60805(7) 0.20575(5) 0.0226(2) Uani 1 1 d .
O9 O 0.39301(11) 0.57985(7) 0.02818(5) 0.0257(2) Uani 1 1 d .
O25 O 0.42227(10) 0.70886(7) 0.29884(5) 0.0221(2) Uani 1 1 d .
C12 C 0.66363(13) 0.62873(9) 0.22386(7) 0.0171(2) Uani 1 1 d .
C5 C 0.20788(15) 0.46191(10) 0.23833(8) 0.0228(3) Uani 1 1 d .
H5 H 0.1354 0.4849 0.1924 0.027 Uiso 1 1 calc R
C6 C 0.36164(14) 0.47749(9) 0.23676(7) 0.0180(2) Uani 1 1 d .
C1 C 0.46938(15) 0.44249(10) 0.30626(7) 0.0218(3) Uani 1 1 d .
H1 H 0.5722 0.4514 0.3054 0.026 Uiso 1 1 calc R
N8 N 0.32264(13) 0.52015(8) 0.08568(6) 0.0235(2) Uani 1 1 d .
N14 N 0.91322(12) 0.63611(9) 0.27772(7) 0.0234(2) Uani 1 1 d .
O24 O 0.57497(12) 0.71543(8) 0.42845(6) 0.0318(2) Uani 1 1 d .
C11 C 0.53680(14) 0.59747(9) 0.15720(7) 0.0175(2) Uani 1 1 d .
C3 C 0.27000(17) 0.37926(10) 0.37794(8) 0.0272(3) Uani 1 1 d .
H3 H 0.2393 0.3472 0.4252 0.033 Uiso 1 1 calc R
C23 C 0.90211(16) 0.79931(10) 0.45961(8) 0.0243(3) Uani 1 1 d .
H23 H 0.8272 0.8455 0.4328 0.029 Uiso 1 1 calc R
C2 C 0.42279(16) 0.39436(10) 0.37672(8) 0.0260(3) Uani 1 1 d .
H2 H 0.4947 0.3722 0.4233 0.031 Uiso 1 1 calc R
C4 C 0.16294(16) 0.41221(10) 0.30823(8) 0.0265(3) Uani 1 1 d .
H4 H 0.0604 0.4009 0.3084 0.032 Uiso 1 1 calc R
C18 C 0.92612(14) 0.70192(9) 0.42146(7) 0.0191(2) Uani 1 1 d .
C7 C 0.40814(14) 0.53127(9) 0.16194(7) 0.0178(2) Uani 1 1 d .
C10 C 0.52038(15) 0.62330(10) 0.07244(7) 0.0220(3) Uani 1 1 d .
C27 C 0.24037(17) 0.84117(11) 0.32820(9) 0.0319(3) Uani 1 1 d .
H27A H 0.2179 0.8587 0.2681 0.048 Uiso 1 1 calc R
H27B H 0.3204 0.8863 0.3565 0.048 Uiso 1 1 calc R
H27C H 0.1515 0.8516 0.3534 0.048 Uiso 1 1 calc R
C21 C 1.10148(19) 0.75826(13) 0.57868(9) 0.0386(4) Uani 1 1 d .
H21 H 1.1605 0.7773 0.6310 0.046 Uiso 1 1 calc R
C17 C 0.55561(14) 0.70102(9) 0.35158(7) 0.0179(2) Uani 1 1 d .
C20 C 1.12417(17) 0.66156(13) 0.54149(9) 0.0355(3) Uani 1 1 d .
H20 H 1.1978 0.6152 0.5693 0.043 Uiso 1 1 calc R
C19 C 1.03776(15) 0.63285(11) 0.46266(8) 0.0255(3) Uani 1 1 d .
H19 H 1.0544 0.5679 0.4375 0.031 Uiso 1 1 calc R
C22 C 0.99058(18) 0.82694(12) 0.53788(8) 0.0338(3) Uani 1 1 d .
H22 H 0.9753 0.8921 0.5631 0.041 Uiso 1 1 calc R
C15 C 0.83807(14) 0.67119(9) 0.33626(7) 0.0178(2) Uani 1 1 d .
C26 C 0.28917(15) 0.72718(11) 0.33853(8) 0.0251(3) Uani 1 1 d .
H26A H 0.3128 0.7095 0.3993 0.030 Uiso 1 1 calc R
H26B H 0.2070 0.6814 0.3118 0.030 Uiso 1 1 calc R
C16 C 0.67761(13) 0.67052(9) 0.30482(7) 0.0162(2) Uani 1 1 d .
H10 H 0.5796(17) 0.6670(11) 0.0423(8) 0.018(3) Uiso 1 1 d .

loop_
_atom_site_aniso_label
_atom_site_aniso_U_11
_atom_site_aniso_U_22
_atom_site_aniso_U_33
_atom_site_aniso_U_23
_atom_site_aniso_U_13
_atom_site_aniso_U_12
O13 0.0182(5) 0.0315(5) 0.0194(4) -0.0046(3) 0.0068(3) -0.0001(3)
O9 0.0327(6) 0.0289(5) 0.0143(4) 0.0008(3) 0.0007(4) -0.0026(4)
O25 0.0151(4) 0.0326(5) 0.0196(4) -0.0010(3) 0.0052(3) 0.0024(3)
C12 0.0179(6) 0.0188(5) 0.0160(5) 0.0018(4) 0.0065(4) -0.0006(4)
C5 0.0197(6) 0.0251(6) 0.0233(6) 0.0002(5) 0.0029(4) -0.0003(5)
C6 0.0203(6) 0.0166(5) 0.0175(5) -0.0003(4) 0.0044(4) -0.0012(4)
C1 0.0171(6) 0.0241(6) 0.0242(6) 0.0042(5) 0.0035(4) -0.0012(5)
N8 0.0266(6) 0.0246(5) 0.0189(5) 0.0007(4) 0.0024(4) -0.0016(4)
N14 0.0162(5) 0.0321(6) 0.0223(5) -0.0037(4) 0.0043(4) -0.0005(4)
O24 0.0244(5) 0.0541(6) 0.0179(4) -0.0103(4) 0.0067(4) -0.0011(4)
C11 0.0206(6) 0.0172(5) 0.0153(5) -0.0004(4) 0.0051(4) 0.0005(4)
C3 0.0318(8) 0.0264(6) 0.0258(6) 0.0058(5) 0.0116(5) -0.0023(5)
C23 0.0258(7) 0.0259(6) 0.0215(6) 0.0013(5) 0.0046(5) -0.0045(5)
C2 0.0261(7) 0.0284(6) 0.0227(6) 0.0080(5) 0.0020(5) -0.0006(5)
C4 0.0205(6) 0.0300(6) 0.0312(7) 0.0008(5) 0.0105(5) -0.0035(5)
C18 0.0153(6) 0.0247(6) 0.0178(5) 0.0029(4) 0.0038(4) -0.0043(4)
C7 0.0188(6) 0.0162(5) 0.0183(5) -0.0008(4) 0.0035(4) 0.0011(4)
C10 0.0283(7) 0.0226(6) 0.0156(5) -0.0005(4) 0.0052(5) -0.0008(5)
C27 0.0255(7) 0.0364(7) 0.0358(7) -0.0032(6) 0.0105(6) 0.0024(6)
C21 0.0355(9) 0.0561(9) 0.0214(6) 0.0032(6) -0.0028(6) -0.0228(7)
C17 0.0169(6) 0.0196(5) 0.0177(5) -0.0025(4) 0.0049(4) -0.0024(4)
C20 0.0225(7) 0.0522(9) 0.0288(7) 0.0159(6) -0.0038(5) -0.0055(6)
C19 0.0200(6) 0.0307(6) 0.0256(6) 0.0067(5) 0.0035(5) -0.0008(5)
C22 0.0403(9) 0.0370(7) 0.0245(6) -0.0061(6) 0.0064(6) -0.0164(6)
C15 0.0167(6) 0.0190(5) 0.0182(5) 0.0025(4) 0.0043(4) -0.0002(4)
C26 0.0157(6) 0.0326(7) 0.0291(6) -0.0021(5) 0.0101(5) -0.0010(5)
C16 0.0158(6) 0.0183(5) 0.0152(5) 0.0001(4) 0.0042(4) -0.0013(4)

loop_
_atom_type_symbol
_atom_type_description
_atom_type_scat_dispersion_real
_atom_type_scat_dispersion_imag
_atom_type_scat_source
C C 0.0033 0.0016 'International Tables Vol C Tables 4.2.6.8 and 6.1.1.4'
H H 0.0000 0.0000 'International Tables Vol C Tables 4.2.6.8 and 6.1.1.4'
N N 0.0061 0.0033 'International Tables Vol C Tables 4.2.6.8 and 6.1.1.4'
O O 0.0106 0.0060 'International Tables Vol C Tables 4.2.6.8 and 6.1.1.4'

loop_
_geom_angle_atom_site_label_1
_geom_angle_atom_site_label_2
_geom_angle_atom_site_label_3
_geom_angle
C12 O13 N14 108.93(8)
C10 O9 N8 108.47(8)
C17 O25 C26 116.98(9)
O13 C12 C11 115.19(10)
O13 C12 C16 109.60(10)
C16 C12 C11 135.11(11)
C6 C5 C4 120.18(11)
C5 C6 C1 119.30(11)
C5 C6 C7 119.66(10)
C1 C6 C7 121.04(11)
C2 C1 C6 119.99(12)
C7 N8 O9 106.15(10)
C15 N14 O13 105.94(9)
C7 C11 C12 130.50(10)
C10 C11 C12 125.49(11)
C10 C11 C7 103.94(10)
C2 C3 C4 119.64(12)
C22 C23 C18 119.67(13)
C3 C2 C1 120.43(12)
C5 C4 C3 120.45(13)
C23 C18 C15 121.34(11)
C19 C18 C23 119.72(11)
C19 C18 C15 118.91(11)
N8 C7 C6 118.70(11)
N8 C7 C11 110.98(10)
C11 C7 C6 130.32(10)
O9 C10 C11 110.44(11)
C20 C21 C22 119.84(13)
O25 C17 C16 111.65(9)
O24 C17 O25 124.73(12)
O24 C17 C16 123.62(11)
C21 C20 C19 120.51(14)
C20 C19 C18 119.72(13)
C21 C22 C23 120.53(14)
N14 C15 C18 117.90(11)
N14 C15 C16 111.22(10)
C16 C15 C18 130.87(11)
O25 C26 C27 110.43(11)
C12 C16 C17 127.89(11)
C12 C16 C15 104.27(10)
C15 C16 C17 127.71(10)

loop_
_geom_bond_atom_site_label_1
_geom_bond_atom_site_label_2
_geom_bond_distance
O13 C12 1.3503(14)
O13 N14 1.4141(13)
O9 N8 1.4083(13)
O9 C10 1.3441(15)
O25 C17 1.3339(14)
O25 C26 1.4595(15)
C12 C11 1.4595(16)
C12 C16 1.3659(15)
C5 C6 1.3959(17)
C5 C4 1.3869(17)
C6 C1 1.3979(16)
C6 C7 1.4818(15)
C1 C2 1.3922(17)
N8 C7 1.3148(14)
N14 C15 1.3111(15)
O24 C17 1.2079(14)
C11 C7 1.4336(16)
C11 C10 1.3585(15)
C3 C2 1.385(2)
C3 C4 1.3889(18)
C23 C18 1.3958(18)
C23 C22 1.3887(18)
C18 C19 1.3948(17)
C18 C15 1.4847(16)
C27 C26 1.4965(19)
C21 C20 1.379(2)
C21 C22 1.385(2)
C17 C16 1.4729(16)
C20 C19 1.3917(18)
C15 C16 1.4358(16)

loop_
_geom_torsion_atom_site_label_1
_geom_torsion_atom_site_label_2
_geom_torsion_atom_site_label_3
_geom_torsion_atom_site_label_4
_geom_torsion
O13 C12 C11 C7 125.83(13)
O13 C12 C11 C10 -50.82(16)
O13 C12 C16 C17 -177.71(10)
O13 C12 C16 C15 -1.52(12)
O13 N14 C15 C18 177.11(9)
O13 N14 C15 C16 -1.62(13)
O9 N8 C7 C6 179.49(9)
O9 N8 C7 C11 -0.32(13)
O25 C17 C16 C12 -15.72(16)
O25 C17 C16 C15 168.95(11)
C12 O13 N14 C15 0.64(12)
C12 C11 C7 C6 2.6(2)
C12 C11 C7 N8 -177.66(12)
C12 C11 C10 O9 178.49(10)
C5 C6 C1 C2 -1.12(18)
C5 C6 C7 N8 -30.91(16)
C5 C6 C7 C11 148.85(12)
C6 C5 C4 C3 1.19(19)
C6 C1 C2 C3 1.04(19)
C1 C6 C7 N8 149.44(12)
C1 C6 C7 C11 -30.79(18)
N8 O9 C10 C11 -1.37(14)
N14 O13 C12 C11 -176.34(9)
N14 O13 C12 C16 0.62(12)
N14 C15 C16 C12 1.99(13)
N14 C15 C16 C17 178.20(11)
O24 C17 C16 C12 163.29(12)
O24 C17 C16 C15 -12.04(19)
C11 C12 C16 C17 -1.6(2)
C11 C12 C16 C15 174.59(12)
C23 C18 C19 C20 0.06(19)
C23 C18 C15 N14 130.65(13)
C23 C18 C15 C16 -50.91(18)
C2 C3 C4 C5 -1.3(2)
C4 C5 C6 C1 0.01(18)
C4 C5 C6 C7 -179.64(11)
C4 C3 C2 C1 0.2(2)
C18 C23 C22 C21 -0.6(2)
C18 C15 C16 C12 -176.53(11)
C18 C15 C16 C17 -0.3(2)
C7 C6 C1 C2 178.53(11)
C7 C11 C10 O9 1.12(14)
C10 O9 N8 C7 1.02(13)
C10 C11 C7 C6 179.75(12)
C10 C11 C7 N8 -0.47(13)
C21 C20 C19 C18 -0.8(2)
C17 O25 C26 C27 103.33(12)
C20 C21 C22 C23 -0.1(2)
C19 C18 C15 N14 -47.58(16)
C19 C18 C15 C16 130.87(14)
C22 C23 C18 C19 0.59(19)
C22 C23 C18 C15 -177.62(12)
C22 C21 C20 C19 0.8(2)
C15 C18 C19 C20 178.32(12)
C26 O25 C17 O24 -5.51(17)
C26 O25 C17 C16 173.49(10)
C16 C12 C11 C7 -50.1(2)
C16 C12 C11 C10 133.23(14)
